data_1200009
loop_
_publ_author_name
'Colville, A A'
'Geller, S'

_publ_section_title
;
The Crystal Structure of Brownmillerite, Ca2 Fe Al O5
;
_journal_coden_ASTM ACBCAR
_journal_name_full 'Acta Crystallographica B (24,1968-38,1982)'
_journal_page_first 2311
_journal_page_last 2315
_journal_paper_doi 10.1107/S056774087100579X
_journal_volume 27
_journal_year 1971
_chemical_formula_structural 'Ca2 Fe Al O5'
_chemical_formula_sum 'Al Ca2 Fe O5'
_chemical_name_mineral Brownmillerite
_chemical_name_systematic
;
Calcium iron(III) aluminium oxide (2/1.5/0.5/5)
;
_space_group_IT_number 46
_symmetry_cell_setting orthorhombic
_symmetry_Int_Tables_number 46
_symmetry_space_group_name_Hall 'I 2 -2b'
_symmetry_space_group_name_H-M 'I b m 2'
_cell_angle_alpha 90
_cell_angle_beta 90
_cell_angle_gamma 90
_cell_formula_units_Z 4
_cell_length_a 5.584(5)
_cell_length_b 14.60(1)
_cell_length_c 5.374(5)
_cell_volume 438.1
_refine_ls_R_factor_all 0.027
_cod_database_code 1200009

loop_
_symmetry_equiv_pos_as_xyz
x,y,z
-x,-y,z
x,1/2-y,z
-x,1/2+y,z
1/2+x,1/2+y,1/2+z
1/2-x,1/2-y,1/2+z
1/2+x,-y,1/2+z
1/2-x,y,1/2+z

loop_
_atom_site_label
_atom_site_type_symbol
_atom_site_symmetry_multiplicity
_atom_site_Wyckoff_symbol
_atom_site_fract_x
_atom_site_fract_y
_atom_site_fract_z
_atom_site_occupancy
_atom_site_attached_hydrogens
_atom_site_calc_flag
Ca1 Ca2+ 8 c 0.0273(2) 0.1087(1) 0.4920(3) 1. 0 d
Fe1 Fe3+ 4 a 0. 0. 0. 0.76 0 d
Fe2 Fe3+ 4 b 0.9283 0.25 0.9533 0.24 0 d
Al1 Al3+ 4 a 0. 0. 0. 0.24 0 d
Al2 Al3+ 4 b 0.9283 0.25 0.9533 0.76 0 d
O1 O2- 8 c 0.2523(10) 0.9861(2) 0.2491(10) 1. 0 d
O2 O2- 8 c 0.0680(7) 0.1493(3) 0.0246(9) 1. 0 d
O3 O2- 4 b 0.8607(10) 0.25 0.6193(11) 1. 0 d

loop_
_atom_type_symbol
_atom_type_oxidation_number
Ca2+ 2.000
Fe3+ 3.000
Al3+ 3.000
O2- -2.000
